data_1536661
loop_
_publ_author_name
'Woodward, J.D.'
'Almond, P.M.'
'Albrecht-Schmitt, T.E.'

_publ_section_title
;
 Synthesis and crystal structures of the layered uranyl tellurites A2 ((U
 O2)3 (Te O3)2 O2) (A = K, Rb, Cs)
;
_journal_name_full 'Journal of Solid State Chemistry'
_journal_page_first 3971
_journal_page_last 3976
_journal_volume 177
_journal_year 2004
_chemical_formula_sum 'O14 Rb2 Te2 U3'
_chemical_name_systematic 'Rb2 ((U O2)3 (Te O3)2 O2)'
_space_group_IT_number 2
_symmetry_space_group_name_Hall '-P 1'
_symmetry_space_group_name_H-M 'P -1'
_cell_angle_alpha 105.509
_cell_angle_beta 101.76
_cell_angle_gamma 99.456
_cell_formula_units_Z 1
_cell_length_a 7.0101
_cell_length_b 7.0742
_cell_length_c 8.0848
_cell_volume 367.912
_citation_journal_id_ASTM JSSCBI
_cod_data_source_file Woodward_JSSCBI_2004_1596.cif
_cod_data_source_block O14Rb2Te2U3
_cod_original_cell_volume 367.9117
_cod_database_code 1536661

loop_
_symmetry_equiv_pos_as_xyz
x,y,z
-x,-y,-z

loop_
_atom_site_label
_atom_site_type_symbol
_atom_site_fract_x
_atom_site_fract_y
_atom_site_fract_z
_atom_site_occupancy
_atom_site_U_iso_or_equiv
Te1 Te+4 -0.16045 -0.31475 -0.47898 1 0.0
O5 O-2 0.3801 0.0343 -0.324 1 0.0
U2 U+6 0.39757 -0.17086 -0.23378 1 0.0
O1 O-2 0.037 -0.2126 -0.2626 1 0.0
O7 O-2 0.0399 0.2157 -0.08 1 0.0
U1 U+6 0 0 0 1 0.0
O6 O-2 0.3984 -0.3915 -0.1591 1 0.0
Rb1 Rb+1 0.70595 0.38689 -0.16797 1 0.0
O4 O-2 0.318 -0.0144 0.0254 1 0.0
O2 O-2 -0.3544 -0.2499 -0.3649 1 0.0
O3 O-2 -0.2016 -0.585 -0.4897 1 0.0
